data_4514267
loop_
_publ_author_name
'Chen, Qiang'
'Feng, Rui'
'Xu, Jian'
'Jia, Yan-Yuan'
'Wang, Ting-Ting'
'Chang, Ze'
'Bu, Xian-He'

_publ_section_title
;
 Kinetic and Thermodynamic Control of Structure Transformations in a
 Family of Cobalt(II)-Organic Frameworks.
;
_journal_issue 40
_journal_name_full 'ACS applied materials &amp; interfaces'
_journal_page_first 35141
_journal_page_last 35149
_journal_paper_doi 10.1021/acsami.7b12925
_journal_volume 9
_journal_year 2017
_chemical_formula_sum 'C74 H48 Co3 N13 O12 S2'
_chemical_formula_weight 1552.16
_chemical_name_systematic
; 
 ? 
;
_space_group_IT_number 15
_symmetry_cell_setting monoclinic
_symmetry_space_group_name_Hall '-C 2yc'
_symmetry_space_group_name_H-M 'C 1 2/c 1'
_atom_sites_solution_hydrogens geom
_atom_sites_solution_primary direct
_atom_sites_solution_secondary difmap
_audit_creation_method SHELXL-97
_cell_angle_alpha 90.00
_cell_angle_beta 104.42(3)
_cell_angle_gamma 90.00
_cell_formula_units_Z 4
_cell_length_a 22.024(4)
_cell_length_b 27.633(6)
_cell_length_c 14.310(3)
_cell_measurement_reflns_used 31127
_cell_measurement_temperature 293(2)
_cell_measurement_theta_max 28.2
_cell_measurement_theta_min 3.0
_cell_volume 8435(3)
_computing_structure_refinement 'SHELXL-97 (Sheldrick, 1997)'
_computing_structure_solution 'SHELXS-97 (Sheldrick, 1990)'
_diffrn_ambient_temperature 293(2)
_diffrn_measured_fraction_theta_full 0.996
_diffrn_measured_fraction_theta_max 0.996
_diffrn_measurement_device_type SCX-MINI
_diffrn_radiation_monochromator graphite
_diffrn_radiation_source 'fine-focus sealed tube'
_diffrn_radiation_type MoK\a
_diffrn_radiation_wavelength 0.71073
_diffrn_reflns_av_R_equivalents 0.1368
_diffrn_reflns_av_sigmaI/netI 0.1283
_diffrn_reflns_limit_h_max 28
_diffrn_reflns_limit_h_min -28
_diffrn_reflns_limit_k_max 35
_diffrn_reflns_limit_k_min -35
_diffrn_reflns_limit_l_max 18
_diffrn_reflns_limit_l_min -18
_diffrn_reflns_number 42299
_diffrn_reflns_theta_full 27.48
_diffrn_reflns_theta_max 27.48
_diffrn_reflns_theta_min 2.97
_exptl_absorpt_coefficient_mu 0.693
_exptl_absorpt_correction_T_max 0.8738
_exptl_absorpt_correction_T_min 0.8738
_exptl_crystal_colour blue
_exptl_crystal_density_diffrn 1.222
_exptl_crystal_density_method 'not measured'
_exptl_crystal_description block
_exptl_crystal_F_000 3168
_exptl_crystal_size_max 0.20
_exptl_crystal_size_mid 0.20
_exptl_crystal_size_min 0.20
_platon_squeeze_details
;
;
_refine_diff_density_max 0.712
_refine_diff_density_min -0.364
_refine_diff_density_rms 0.086
_refine_ls_extinction_method none
_refine_ls_goodness_of_fit_ref 0.994
_refine_ls_hydrogen_treatment mixed
_refine_ls_matrix_type full
_refine_ls_number_parameters 483
_refine_ls_number_reflns 9641
_refine_ls_number_restraints 12
_refine_ls_restrained_S_all 0.994
_refine_ls_R_factor_all 0.1671
_refine_ls_R_factor_gt 0.0847
_refine_ls_shift/su_max 0.000
_refine_ls_shift/su_mean 0.000
_refine_ls_structure_factor_coef Fsqd
_refine_ls_weighting_details 'calc w=1/[\s^2^(Fo^2^)+(0.1181P)^2^+0.0000P] where P=(Fo^2^+2Fc^2^)/3'
_refine_ls_weighting_scheme calc
_refine_ls_wR_factor_gt 0.2072
_refine_ls_wR_factor_ref 0.2469
_reflns_number_gt 4946
_reflns_number_total 9641
_reflns_threshold_expression >2sigma(I)
_cod_data_source_file am7b12925_si_003.cif
_cod_data_source_block BAM
_cod_original_sg_symbol_H-M C2/c
_cod_database_code 4514267

loop_
_symmetry_equiv_pos_as_xyz
'x, y, z'
'-x, y, -z+1/2'
'x+1/2, y+1/2, z'
'-x+1/2, y+1/2, -z+1/2'
'-x, -y, -z'
'x, -y, z-1/2'
'-x+1/2, -y+1/2, -z'
'x+1/2, -y+1/2, z-1/2'

loop_
_atom_site_label
_atom_site_type_symbol
_atom_site_fract_x
_atom_site_fract_y
_atom_site_fract_z
_atom_site_U_iso_or_equiv
_atom_site_adp_type
_atom_site_occupancy
_atom_site_symmetry_multiplicity
_atom_site_calc_flag
_atom_site_refinement_flags
Co1 Co 0.10865(3) 0.17600(2) 0.58161(5) 0.0468(2) Uani 1 1 d .
Co2 Co 0.0000 0.22007(3) 0.2500 0.0496(3) Uani 1 2 d S
S1 S 0.05283(6) 0.26063(4) 0.45858(9) 0.0455(3) Uani 1 1 d .
C1 C 0.2425(3) 0.2026(2) 0.5957(5) 0.090(2) Uani 1 1 d .
H1 H 0.2294 0.2301 0.5587 0.108 Uiso 1 1 calc R
C2 C 0.3035(3) 0.1920(2) 0.6394(6) 0.098(3) Uani 1 1 d .
H2 H 0.3389 0.2104 0.6394 0.118 Uiso 1 1 calc R
C3 C 0.2405(2) 0.13500(18) 0.6676(4) 0.0525(14) Uani 1 1 d .
H3 H 0.2262 0.1069 0.6910 0.063 Uiso 1 1 calc R
C4 C 0.3546(2) 0.12078(17) 0.7408(4) 0.0490(13) Uani 1 1 d .
C5 C 0.4085(3) 0.14471(19) 0.7813(5) 0.0685(17) Uani 1 1 d .
H5 H 0.4105 0.1781 0.7740 0.082 Uiso 1 1 calc R
C6 C 0.4606(2) 0.11970(18) 0.8337(4) 0.0577(15) Uani 1 1 d .
H6 H 0.4970 0.1368 0.8614 0.069 Uiso 1 1 calc R
C7 C 0.4599(2) 0.07052(16) 0.8458(3) 0.0390(11) Uani 1 1 d .
C8 C 0.4028(2) 0.04720(18) 0.8053(4) 0.0583(15) Uani 1 1 d .
H8 H 0.3996 0.0141 0.8152 0.070 Uiso 1 1 calc R
C9 C 0.3508(2) 0.07174(18) 0.7509(4) 0.0559(14) Uani 1 1 d .
H9 H 0.3142 0.0552 0.7219 0.067 Uiso 1 1 calc R
C10 C 0.5175(2) 0.04345(16) 0.8937(3) 0.0383(11) Uani 1 1 d .
C11 C 0.5691(2) 0.06606(17) 0.9529(3) 0.0456(12) Uani 1 1 d .
H11 H 0.5664 0.0989 0.9659 0.055 Uiso 1 1 calc R
C12 C 0.6251(2) 0.04184(18) 0.9939(4) 0.0495(13) Uani 1 1 d .
C13 C 0.6299(2) -0.00700(17) 0.9698(4) 0.0490(13) Uani 1 1 d .
H13 H 0.6678 -0.0231 0.9923 0.059 Uiso 1 1 calc R
C14 C 0.5784(2) -0.03180(17) 0.9123(3) 0.0457(12) Uani 1 1 d .
C15 C 0.5226(2) -0.00647(17) 0.8765(3) 0.0441(12) Uani 1 1 d .
H15 H 0.4878 -0.0230 0.8403 0.053 Uiso 1 1 calc R
C16 C 0.6798(2) 0.06727(19) 1.0566(4) 0.0576(15) Uani 1 1 d .
C17 C 0.6893(3) 0.1148(2) 1.0543(6) 0.092(2) Uani 1 1 d .
H17 H 0.6593 0.1335 1.0126 0.111 Uiso 1 1 calc R
C18 C 0.7413(3) 0.1375(2) 1.1105(6) 0.093(2) Uani 1 1 d .
H18 H 0.7459 0.1707 1.1043 0.111 Uiso 1 1 calc R
C19 C 0.7841(3) 0.1134(2) 1.1721(5) 0.086(2) Uani 1 1 d .
C20 C 0.7727(4) 0.0666(3) 1.1934(7) 0.127(3) Uani 1 1 d .
H20 H 0.7986 0.0507 1.2457 0.152 Uiso 1 1 calc R
C21 C 0.7192(4) 0.0426(3) 1.1320(6) 0.119(3) Uani 1 1 d .
H21 H 0.7111 0.0103 1.1431 0.143 Uiso 1 1 calc R
C22 C 0.8788(3) 0.1658(2) 1.1995(4) 0.0654(17) Uani 1 1 d .
H22 H 0.8716 0.1761 1.1358 0.078 Uiso 1 1 calc R
C23 C 0.9199(4) 0.1541(4) 1.3485(6) 0.155(5) Uani 1 1 d .
H23 H 0.9465 0.1559 1.4100 0.187 Uiso 1 1 calc R
C24 C 0.8691(5) 0.1275(4) 1.3240(7) 0.181(6) Uani 1 1 d .
H24 H 0.8549 0.1061 1.3640 0.217 Uiso 1 1 calc R
C25 C 0.5826(2) -0.08292(17) 0.8845(4) 0.0485(13) Uani 1 1 d .
C26 C 0.6282(3) -0.09903(19) 0.8404(4) 0.0636(15) Uani 1 1 d .
H26 H 0.6578 -0.0771 0.8297 0.076 Uiso 1 1 calc R
C27 C 0.6311(3) -0.1469(2) 0.8115(5) 0.0679(17) Uani 1 1 d .
H27 H 0.6615 -0.1570 0.7809 0.081 Uiso 1 1 calc R
C28 C 0.5872(3) -0.17920(18) 0.8298(4) 0.0509(13) Uani 1 1 d .
C29 C 0.5426(3) -0.16587(18) 0.8738(4) 0.0555(14) Uani 1 1 d .
H29 H 0.5138 -0.1884 0.8852 0.067 Uiso 1 1 calc R
C30 C 0.5399(3) -0.11719(19) 0.9025(4) 0.0567(14) Uani 1 1 d .
H30 H 0.5095 -0.1077 0.9337 0.068 Uiso 1 1 calc R
C31 C 0.5787(3) -0.3070(2) 0.7811(4) 0.0645(16) Uani 1 1 d .
H31 H 0.5714 -0.3393 0.7928 0.077 Uiso 1 1 calc R
C32 C 0.5745(3) -0.2698(2) 0.8404(5) 0.0704(17) Uani 1 1 d .
H32 H 0.5641 -0.2718 0.8995 0.084 Uiso 1 1 calc R
C33 C 0.5998(2) -0.24201(18) 0.7121(4) 0.0534(14) Uani 1 1 d .
H33 H 0.6094 -0.2206 0.6678 0.064 Uiso 1 1 calc R
C34 C 0.0640(3) 0.0910(2) 0.5588(7) 0.085(2) Uani 1 1 d .
C35 C 0.0315(3) 0.0445(2) 0.5289(6) 0.087(2) Uani 1 1 d .
C36 C 0.0027(4) 0.0363(3) 0.4316(7) 0.126(3) Uani 1 1 d .
C37 C 0.0296(4) 0.0111(3) 0.5951(7) 0.114(3) Uani 1 1 d .
N1 N 0.20316(19) 0.16735(15) 0.6138(3) 0.0552(12) Uani 1 1 d .
N2 N 0.3011(2) 0.14704(14) 0.6845(3) 0.0561(12) Uani 1 1 d .
N3 N 0.9277(2) 0.17905(16) 1.2677(4) 0.0686(14) Uani 1 1 d .
N4 N 0.8412(2) 0.13668(19) 1.2305(4) 0.0864(18) Uani 1 1 d .
N5 N 0.5954(2) -0.28981(14) 0.7002(3) 0.0523(11) Uani 1 1 d .
N6 N 0.5884(2) -0.22885(15) 0.7967(3) 0.0536(11) Uani 1 1 d .
N7 N 0.0017(18) 0.0682(9) 0.353(2) 0.181(18) Uani 0.25 1 d PU
N8 N 0.0637(17) 0.0083(10) 0.681(2) 0.149(13) Uani 0.25 1 d PU
O1 O 0.0917(3) 0.09888(18) 0.6446(5) 0.122(2) Uani 1 1 d .
O2 O 0.0626(2) 0.12339(18) 0.4977(4) 0.1086(18) Uani 1 1 d .
O3 O 0.11068(18) 0.22986(13) 0.4870(3) 0.0676(11) Uani 1 1 d .
O4 O 0.03830(18) 0.26545(12) 0.3498(2) 0.0596(10) Uani 1 1 d .
O5 O 0.06612(19) 0.30842(12) 0.4999(3) 0.0686(11) Uani 1 1 d .
O6 O 0.00241(18) 0.23675(15) 0.4887(3) 0.0736(12) Uani 1 1 d .

loop_
_atom_site_aniso_label
_atom_site_aniso_U_11
_atom_site_aniso_U_22
_atom_site_aniso_U_33
_atom_site_aniso_U_23
_atom_site_aniso_U_13
_atom_site_aniso_U_12
Co1 0.0421(4) 0.0338(4) 0.0590(5) -0.0093(3) 0.0025(3) 0.0007(3)
Co2 0.0395(6) 0.0382(6) 0.0613(7) 0.000 -0.0059(5) 0.000
S1 0.0430(7) 0.0353(7) 0.0516(8) 0.0013(5) -0.0006(6) -0.0019(6)
C1 0.047(4) 0.076(5) 0.138(6) 0.055(4) 0.004(4) 0.005(3)
C2 0.043(4) 0.082(5) 0.165(7) 0.068(5) 0.017(4) 0.005(3)
C3 0.037(3) 0.041(3) 0.073(4) 0.007(3) 0.001(3) -0.007(2)
C4 0.046(3) 0.037(3) 0.057(3) 0.005(2) 0.001(2) 0.004(2)
C5 0.053(4) 0.034(3) 0.108(5) 0.009(3) 0.002(3) -0.003(3)
C6 0.038(3) 0.039(3) 0.087(4) 0.000(3) 0.001(3) -0.003(2)
C7 0.042(3) 0.033(2) 0.039(3) -0.003(2) 0.004(2) 0.000(2)
C8 0.048(3) 0.035(3) 0.082(4) 0.000(3) -0.002(3) -0.001(2)
C9 0.036(3) 0.044(3) 0.082(4) 0.001(3) 0.005(3) 0.000(2)
C10 0.037(3) 0.036(3) 0.039(3) -0.004(2) 0.005(2) 0.001(2)
C11 0.051(3) 0.036(3) 0.045(3) -0.007(2) 0.004(2) 0.005(2)
C12 0.041(3) 0.040(3) 0.062(3) 0.001(2) 0.002(2) 0.000(2)
C13 0.038(3) 0.044(3) 0.060(3) 0.002(2) 0.001(2) 0.009(2)
C14 0.046(3) 0.045(3) 0.044(3) 0.001(2) 0.006(2) 0.004(2)
C15 0.040(3) 0.039(3) 0.048(3) -0.001(2) 0.001(2) 0.004(2)
C16 0.048(3) 0.044(3) 0.065(4) 0.011(3) -0.017(3) -0.005(3)
C17 0.051(4) 0.065(4) 0.139(6) -0.029(4) -0.018(4) -0.002(3)
C18 0.077(5) 0.054(4) 0.132(7) -0.009(4) -0.002(4) -0.017(4)
C19 0.084(5) 0.043(3) 0.100(5) 0.017(3) -0.035(4) -0.028(3)
C20 0.093(6) 0.122(7) 0.135(7) 0.019(6) -0.029(5) -0.038(5)
C21 0.089(6) 0.090(6) 0.151(8) 0.006(5) -0.022(5) -0.030(5)
C22 0.062(4) 0.060(4) 0.061(4) 0.006(3) -0.008(3) -0.021(3)
C23 0.140(8) 0.199(10) 0.091(6) 0.035(6) -0.038(5) -0.122(8)
C24 0.167(9) 0.221(11) 0.109(7) 0.073(7) -0.054(6) -0.149(9)
C25 0.045(3) 0.036(3) 0.061(3) -0.006(2) 0.007(3) 0.006(2)
C26 0.057(4) 0.051(3) 0.085(4) -0.006(3) 0.023(3) -0.002(3)
C27 0.059(4) 0.053(4) 0.097(5) -0.010(3) 0.031(3) 0.009(3)
C28 0.055(3) 0.042(3) 0.057(3) -0.008(2) 0.015(3) 0.008(3)
C29 0.062(4) 0.038(3) 0.066(4) -0.011(2) 0.016(3) -0.009(3)
C30 0.051(3) 0.051(3) 0.069(4) -0.008(3) 0.017(3) 0.003(3)
C31 0.089(4) 0.044(3) 0.063(4) 0.001(3) 0.025(3) -0.006(3)
C32 0.096(5) 0.051(4) 0.070(4) -0.001(3) 0.034(4) 0.004(3)
C33 0.054(3) 0.045(3) 0.059(4) -0.006(3) 0.011(3) 0.011(3)
C34 0.059(4) 0.055(4) 0.134(7) -0.018(5) 0.012(4) -0.016(3)
C35 0.092(5) 0.036(3) 0.119(6) -0.012(4) -0.003(5) -0.020(3)
C36 0.140(8) 0.061(5) 0.153(8) -0.014(5) -0.010(6) -0.049(5)
C37 0.130(7) 0.084(6) 0.114(7) -0.023(5) 0.001(6) -0.045(5)
N1 0.038(2) 0.044(3) 0.077(3) 0.013(2) 0.002(2) 0.004(2)
N2 0.048(3) 0.040(2) 0.078(3) 0.014(2) 0.012(2) 0.006(2)
N3 0.064(3) 0.057(3) 0.070(3) 0.011(2) -0.011(3) -0.020(2)
N4 0.066(3) 0.081(4) 0.087(4) 0.025(3) -0.028(3) -0.039(3)
N5 0.055(3) 0.036(2) 0.063(3) -0.008(2) 0.008(2) 0.002(2)
N6 0.054(3) 0.044(3) 0.060(3) -0.004(2) 0.009(2) 0.004(2)
N7 0.27(4) 0.061(15) 0.14(2) 0.046(16) -0.10(2) -0.10(2)
N8 0.23(3) 0.12(2) 0.083(19) -0.035(16) 0.01(2) -0.11(2)
O1 0.150(5) 0.086(4) 0.134(5) -0.044(3) 0.043(4) -0.063(4)
O2 0.112(4) 0.056(3) 0.128(4) -0.012(3) -0.027(3) -0.018(3)
O3 0.067(3) 0.062(2) 0.069(3) 0.0139(19) 0.008(2) 0.022(2)
O4 0.076(3) 0.046(2) 0.049(2) 0.0019(17) 0.0012(19) -0.0047(19)
O5 0.092(3) 0.0348(19) 0.068(3) -0.0063(17) 0.000(2) -0.008(2)
O6 0.060(3) 0.080(3) 0.082(3) -0.008(2) 0.019(2) -0.027(2)

loop_
_atom_type_symbol
_atom_type_description
_atom_type_scat_dispersion_real
_atom_type_scat_dispersion_imag
_atom_type_scat_source
C C 0.0033 0.0016 'International Tables Vol C Tables 4.2.6.8 and 6.1.1.4'
H H 0.0000 0.0000 'International Tables Vol C Tables 4.2.6.8 and 6.1.1.4'
N N 0.0061 0.0033 'International Tables Vol C Tables 4.2.6.8 and 6.1.1.4'
O O 0.0106 0.0060 'International Tables Vol C Tables 4.2.6.8 and 6.1.1.4'
S S 0.1246 0.1234 'International Tables Vol C Tables 4.2.6.8 and 6.1.1.4'
Co Co 0.3494 0.9721 'International Tables Vol C Tables 4.2.6.8 and 6.1.1.4'

loop_
_geom_angle_atom_site_label_1
_geom_angle_atom_site_label_2
_geom_angle_atom_site_label_3
_geom_angle
_geom_angle_site_symmetry_1
_geom_angle_site_symmetry_3
O2 Co1 O3 103.1(2) . .
O2 Co1 N5 133.3(2) . 3_455
O3 Co1 N5 104.47(17) . 3_455
O2 Co1 N1 112.9(2) . .
O3 Co1 N1 92.65(16) . .
N5 Co1 N1 102.59(18) 3_455 .
O2 Co1 O1 58.0(2) . .
O3 Co1 O1 161.01(19) . .
N5 Co1 O1 91.79(18) 3_455 .
N1 Co1 O1 93.3(2) . .
O4 Co2 O4 98.9(2) . 2
O4 Co2 N3 119.00(19) . 1_454
O4 Co2 N3 104.14(18) 2 1_454
O4 Co2 N3 104.14(18) . 2_656
O4 Co2 N3 119.00(19) 2 2_656
N3 Co2 N3 111.8(3) 1_454 2_656
O5 S1 O6 112.8(2) . .
O5 S1 O3 109.5(2) . .
O6 S1 O3 108.9(2) . .
O5 S1 O4 108.0(2) . .
O6 S1 O4 111.4(2) . .
O3 S1 O4 106.0(2) . .
C2 C1 N1 110.9(5) . .
C1 C2 N2 104.8(5) . .
N1 C3 N2 112.6(4) . .
C5 C4 C9 120.6(5) . .
C5 C4 N2 119.9(4) . .
C9 C4 N2 119.5(4) . .
C4 C5 C6 120.4(5) . .
C7 C6 C5 121.9(5) . .
C6 C7 C8 116.1(4) . .
C6 C7 C10 121.5(4) . .
C8 C7 C10 122.3(4) . .
C9 C8 C7 122.4(5) . .
C4 C9 C8 118.6(5) . .
C11 C10 C15 117.4(4) . .
C11 C10 C7 122.1(4) . .
C15 C10 C7 120.5(4) . .
C10 C11 C12 123.0(4) . .
C11 C12 C13 118.1(4) . .
C11 C12 C16 121.6(4) . .
C13 C12 C16 120.2(4) . .
C14 C13 C12 120.9(4) . .
C15 C14 C13 118.7(4) . .
C15 C14 C25 119.3(4) . .
C13 C14 C25 122.0(4) . .
C14 C15 C10 121.8(4) . .
C17 C16 C21 115.7(6) . .
C17 C16 C12 124.0(5) . .
C21 C16 C12 119.6(5) . .
C16 C17 C18 123.3(6) . .
C19 C18 C17 121.3(6) . .
C18 C19 C20 119.5(6) . .
C18 C19 N4 122.2(5) . .
C20 C19 N4 117.7(6) . .
C19 C20 C21 117.8(7) . .
C16 C21 C20 120.4(7) . .
N4 C22 N3 113.0(6) . .
C24 C23 N3 109.2(7) . .
C23 C24 N4 107.9(7) . .
C26 C25 C30 117.5(5) . .
C26 C25 C14 122.1(5) . .
C30 C25 C14 120.4(5) . .
C25 C26 C27 122.1(5) . .
C28 C27 C26 118.0(5) . .
C29 C28 C27 122.5(5) . .
C29 C28 N6 119.1(5) . .
C27 C28 N6 118.4(5) . .
C28 C29 C30 119.0(5) . .
C25 C30 C29 120.8(5) . .
C32 C31 N5 109.8(5) . .
C31 C32 N6 106.5(5) . .
N5 C33 N6 111.0(5) . .
O2 C34 O1 119.0(7) . .
O2 C34 C35 119.7(8) . .
O1 C34 C35 121.2(8) . .
C37 C35 C36 120.6(7) . .
C37 C35 C34 119.7(8) . .
C36 C35 C34 119.7(7) . .
C35 C36 N7 126.9(11) . .
C35 C36 C37 117.8(8) . 5_556
N7 C36 C37 115.3(12) . 5_556
N8 C37 C35 127.8(14) . .
N8 C37 C36 108.9(14) . 5_556
C35 C37 C36 121.6(8) . 5_556
C3 N1 C1 105.0(4) . .
C3 N1 Co1 131.7(4) . .
C1 N1 Co1 122.3(3) . .
C3 N2 C2 106.6(4) . .
C3 N2 C4 127.9(4) . .
C2 N2 C4 125.4(4) . .
C22 N3 C23 103.4(5) . .
C22 N3 Co2 126.1(4) . 1_656
C23 N3 Co2 130.2(4) . 1_656
C22 N4 C24 106.3(5) . .
C22 N4 C19 126.8(6) . .
C24 N4 C19 126.5(6) . .
C33 N5 C31 105.1(4) . .
C33 N5 Co1 123.3(4) . 3_545
C31 N5 Co1 131.6(4) . 3_545
C33 N6 C32 107.5(5) . .
C33 N6 C28 124.8(5) . .
C32 N6 C28 127.6(5) . .
C34 O1 Co1 82.4(5) . .
C34 O2 Co1 100.5(5) . .
S1 O3 Co1 116.1(2) . .
S1 O4 Co2 130.2(2) . .

loop_
_geom_bond_atom_site_label_1
_geom_bond_atom_site_label_2
_geom_bond_distance
_geom_bond_site_symmetry_2
Co1 O2 1.994(4) .
Co1 O3 2.020(4) .
Co1 N5 2.026(4) 3_455
Co1 N1 2.031(4) .
Co1 O1 2.379(5) .
Co2 O4 1.929(3) .
Co2 O4 1.929(3) 2
Co2 N3 2.021(5) 1_454
Co2 N3 2.021(5) 2_656
S1 O5 1.447(3) .
S1 O6 1.447(4) .
S1 O3 1.501(4) .
S1 O4 1.516(4) .
C1 C2 1.366(8) .
C1 N1 1.371(7) .
C2 N2 1.406(7) .
C3 N1 1.324(6) .
C3 N2 1.337(6) .
C4 C5 1.355(7) .
C4 C9 1.368(7) .
C4 N2 1.447(6) .
C5 C6 1.388(7) .
C6 C7 1.371(6) .
C7 C8 1.404(6) .
C7 C10 1.486(6) .
C8 C9 1.391(7) .
C10 C11 1.386(6) .
C10 C15 1.411(6) .
C11 C12 1.397(6) .
C12 C13 1.403(7) .
C12 C16 1.487(7) .
C13 C14 1.403(7) .
C14 C15 1.397(6) .
C14 C25 1.477(6) .
C16 C17 1.331(8) .
C16 C21 1.384(9) .
C17 C18 1.376(8) .
C18 C19 1.302(9) .
C19 C20 1.367(9) .
C19 N4 1.472(7) .
C20 C21 1.445(10) .
C22 N4 1.310(7) .
C22 N3 1.312(7) .
C23 C24 1.311(10) .
C23 N3 1.394(9) .
C24 N4 1.351(9) .
C25 C26 1.387(7) .
C25 C30 1.403(7) .
C26 C27 1.393(7) .
C27 C28 1.387(7) .
C28 C29 1.344(7) .
C28 N6 1.454(6) .
C29 C30 1.412(7) .
C31 C32 1.351(7) .
C31 N5 1.383(7) .
C32 N6 1.365(7) .
C33 N5 1.332(6) .
C33 N6 1.346(6) .
C34 O2 1.246(8) .
C34 O1 1.247(9) .
C34 C35 1.480(8) .
C35 C37 1.332(10) .
C35 C36 1.397(10) .
C36 N7 1.42(3) .
C36 C37 1.493(9) 5_556
C37 N8 1.27(3) .
C37 C36 1.493(9) 5_556
N3 Co2 2.021(5) 1_656
N5 Co1 2.026(4) 3_545

loop_
_platon_squeeze_void_nr
_platon_squeeze_void_average_x
_platon_squeeze_void_average_y
_platon_squeeze_void_average_z
_platon_squeeze_void_volume
_platon_squeeze_void_count_electrons
_platon_squeeze_void_content
1 0.031 0.250 -0.219 1113 197 ' '
2 0.923 -0.250 0.173 1106 196 ' '
